data_2240021
loop_
_publ_author_name
'Shields, Mason R.'
'Guzei, Ilia A.'
'Goll, James G.'

_publ_contact_author
;
Guzei, Ilia A.
;
_publ_section_title
;
 5,10,15,20-tetrakis-tetratolylporphyrinatonitridomanganese(V)
;
_journal_coeditor_code ZL2598
_journal_issue 10
_journal_name_full 'Acta Crystallographica Section E'
_journal_page_first 242
_journal_page_last 245
_journal_paper_doi 10.1107/S1600536814020558
_journal_volume 70
_journal_year 2014
_chemical_formula_moiety 'C48 H36 Mn N5'
_chemical_formula_sum 'C48 H36 Mn N5'
_chemical_formula_weight 737.76
_space_group_crystal_system monoclinic
_space_group_IT_number 14
_space_group_name_Hall '-P 2ybc'
_space_group_name_H-M_alt 'P 1 21/c 1'
_symmetry_space_group_name_Hall '-P 2ybc'
_symmetry_space_group_name_H-M 'P 1 21/c 1'
_atom_sites_solution_hydrogens geom
_atom_sites_solution_primary direct
_audit_creation_method
;
Olex2 1.2-beta
(compiled 2014.03.20 svn.r2914 for OlexSys, GUI svn.r4816)
;
_cell_angle_alpha 90
_cell_angle_beta 94.188(7)
_cell_angle_gamma 90
_cell_formula_units_Z 2
_cell_length_a 14.2619(10)
_cell_length_b 8.6200(11)
_cell_length_c 15.4685(18)
_cell_measurement_reflns_used 6388
_cell_measurement_temperature 100
_cell_measurement_theta_max 70.052
_cell_measurement_theta_min 3.107
_cell_volume 1896.6(4)
_computing_cell_refinement
;
SAINT-Plus (Bruker, 2014)
;
_computing_data_collection
;
APEX2 (Bruker, 2014)
;
_computing_data_reduction
;
SAINT-Plus (Bruker, 2014)
;
_computing_molecular_graphics
;
OLEX2 (Dolomanov <i>et al.</i>,  2009)
;
_computing_publication_material
;
OLEX2 (Dolomanov <i>et al.</i>,  2009), publCIF (Westrip, 2010),
<i>GX</i> (Guzei, 2013)
;
_computing_structure_refinement
;
SHELXL (Sheldrick, 2008)
;
_computing_structure_solution
;
SHELXT (Sheldrick, 2008)
;
_diffrn_ambient_temperature 100.0
_diffrn_detector_area_resol_mean 7.9
_diffrn_measured_fraction_theta_full 0.996
_diffrn_measured_fraction_theta_max 0.996
_diffrn_measurement_device 'three-circle diffractometer'
_diffrn_measurement_device_type 'Bruker SMART APEX2 area detector'
_diffrn_measurement_method '0.60\% \w and 0.6\% \f scans'
_diffrn_radiation_monochromator 'equatorially mounted graphite'
_diffrn_radiation_type 'Cu K\a'
_diffrn_radiation_wavelength 1.54178
_diffrn_reflns_av_R_equivalents 0.0501
_diffrn_reflns_limit_h_max 17
_diffrn_reflns_limit_h_min -17
_diffrn_reflns_limit_k_max 10
_diffrn_reflns_limit_k_min -10
_diffrn_reflns_limit_l_max 17
_diffrn_reflns_limit_l_min -18
_diffrn_reflns_number 30677
_diffrn_reflns_theta_full 67.000
_diffrn_reflns_theta_max 70.083
_diffrn_reflns_theta_min 3.107
_exptl_absorpt_coefficient_mu 3.143
_exptl_absorpt_correction_T_max 0.6617
_exptl_absorpt_correction_T_min 0.5294
_exptl_absorpt_correction_type multi-scan
_exptl_absorpt_process_details
;
(SADABS; Bruker, 2012)
;
_exptl_crystal_colour red
_exptl_crystal_density_diffrn 1.292
_exptl_crystal_density_method 'not measured'
_exptl_crystal_description plate
_exptl_crystal_F_000 768
_exptl_crystal_size_max 0.174
_exptl_crystal_size_mid 0.106
_exptl_crystal_size_min 0.03
_refine_diff_density_max 0.327
_refine_diff_density_min -0.382
_refine_ls_extinction_method none
_refine_ls_goodness_of_fit_ref 1.031
_refine_ls_hydrogen_treatment constr
_refine_ls_matrix_type full
_refine_ls_number_parameters 255
_refine_ls_number_reflns 3602
_refine_ls_number_restraints 0
_refine_ls_restrained_S_all 1.031
_refine_ls_R_factor_all 0.0581
_refine_ls_R_factor_gt 0.0505
_refine_ls_shift/su_max 0.000
_refine_ls_shift/su_mean 0.000
_refine_ls_structure_factor_coef Fsqd
_refine_ls_weighting_details 'w=1/[\s^2^(Fo^2^)+(0.0600P)^2^+2.3400P] where P=(Fo^2^+2Fc^2^)/3'
_refine_ls_weighting_scheme calc
_refine_ls_wR_factor_gt 0.1267
_refine_ls_wR_factor_ref 0.1306
_reflns_number_gt 3184
_reflns_number_total 3602
_reflns_threshold_expression 'I > 2\s(I)'
_cod_data_source_file zl2598sup1.cif
_cod_data_source_block I
_cod_database_code 2240021
_cod_database_fobs_code 2240021
_shelx_space_group_comment
;
The symmetry employed for this shelxl refinement is uniquely defined
by the following loop, which should always be used as a source of
symmetry information in preference to the above space-group names.
They are only intended as comments.
;
_shelx_estimated_absorpt_t_min 0.611
_shelx_estimated_absorpt_t_max 0.912
_shelxl_version_number 2.014

loop_
_space_group_symop_operation_xyz
'x, y, z'
'-x, y+1/2, -z+1/2'
'-x, -y, -z'
'x, -y-1/2, z-1/2'

loop_
_atom_site_type_symbol
_atom_site_label
_atom_site_fract_x
_atom_site_fract_y
_atom_site_fract_z
_atom_site_U_iso_or_equiv
_atom_site_adp_type
_atom_site_calc_flag
_atom_site_occupancy
Mn Mn1 0.50071(8) 0.53650(7) 0.00428(7) 0.0127(2) Uani d 0.5
N N1 0.5205(3) 0.7069(5) 0.0218(3) 0.0192(8) Uani d 0.5
N N2 0.37815(13) 0.5252(2) 0.05324(12) 0.0169(4) Uani d 1
N N3 0.56288(13) 0.4454(2) 0.11560(12) 0.0163(4) Uani d 1
C C1 0.29422(16) 0.5754(3) 0.01319(15) 0.0181(5) Uani d 1
C C2 0.22512(17) 0.5934(3) 0.07588(15) 0.0215(5) Uani d 1
H H2 0.1624 0.6292 0.0649 0.026 Uiso calc 1
C C3 0.26662(17) 0.5498(3) 0.15313(15) 0.0211(5) Uani d 1
H H3 0.2382 0.5478 0.2068 0.025 Uiso calc 1
C C4 0.36146(17) 0.5071(3) 0.13943(15) 0.0180(5) Uani d 1
C C5 0.42756(16) 0.4624(3) 0.20622(15) 0.0171(5) Uani d 1
C C6 0.39372(16) 0.4411(3) 0.29439(15) 0.0174(5) Uani d 1
C C7 0.33021(16) 0.3227(3) 0.30958(15) 0.0204(5) Uani d 1
H H7 0.3109 0.2531 0.2641 0.024 Uiso calc 1
C C8 0.29492(18) 0.3051(3) 0.39015(16) 0.0251(5) Uani d 1
H H8 0.2514 0.2242 0.3989 0.030 Uiso calc 1
C C9 0.32215(19) 0.4042(3) 0.45822(16) 0.0274(6) Uani d 1
C C10 0.38655(18) 0.5215(3) 0.44361(16) 0.0234(5) Uani d 1
H H10 0.4064 0.5900 0.4895 0.028 Uiso calc 1
C C11 0.42188(17) 0.5396(3) 0.36346(15) 0.0196(5) Uani d 1
H H11 0.4659 0.6200 0.3551 0.023 Uiso calc 1
C C12 0.2833(2) 0.3839(4) 0.54568(18) 0.0408(7) Uani d 1
H H12A 0.2360 0.3011 0.5423 0.061 Uiso calc 1
H H12B 0.2542 0.4811 0.5628 0.061 Uiso calc 1
H H12C 0.3344 0.3562 0.5887 0.061 Uiso calc 1
C C13 0.52194(16) 0.4379(3) 0.19367(14) 0.0172(5) Uani d 1
C C14 0.59120(16) 0.3965(3) 0.26207(15) 0.0196(5) Uani d 1
H H14 0.5806 0.3821 0.3215 0.024 Uiso calc 1
C C15 0.67421(16) 0.3820(3) 0.22588(15) 0.0193(5) Uani d 1
H H15 0.7333 0.3580 0.2552 0.023 Uiso calc 1
C C16 0.65615(16) 0.4097(2) 0.13484(15) 0.0168(5) Uani d 1
C C17 0.72421(16) 0.3948(2) 0.07477(15) 0.0167(5) Uani d 1
C C18 0.82071(16) 0.3429(3) 0.10650(14) 0.0185(5) Uani d 1
C C19 0.83537(17) 0.1947(3) 0.14103(15) 0.0222(5) Uani d 1
H H19 0.7837 0.1260 0.1443 0.027 Uiso calc 1
C C20 0.92477(18) 0.1470(3) 0.17059(16) 0.0277(6) Uani d 1
H H20 0.9332 0.0455 0.1938 0.033 Uiso calc 1
C C21 1.00228(17) 0.2432(3) 0.16720(16) 0.0287(6) Uani d 1
C C22 0.98775(17) 0.3902(3) 0.13146(16) 0.0280(6) Uani d 1
H H22 1.0398 0.4579 0.1275 0.034 Uiso calc 1
C C23 0.89872(17) 0.4393(3) 0.10163(16) 0.0240(5) Uani d 1
H H23 0.8907 0.5402 0.0775 0.029 Uiso calc 1
C C24 1.09940(19) 0.1923(4) 0.20193(19) 0.0436(8) Uani d 1
H H24A 1.1074 0.2136 0.2643 0.065 Uiso calc 1
H H24B 1.1469 0.2496 0.1721 0.065 Uiso calc 1
H H24C 1.1067 0.0809 0.1919 0.065 Uiso calc 1

loop_
_atom_site_aniso_label
_atom_site_aniso_U_11
_atom_site_aniso_U_22
_atom_site_aniso_U_33
_atom_site_aniso_U_12
_atom_site_aniso_U_13
_atom_site_aniso_U_23
Mn1 0.0124(3) 0.0133(6) 0.0122(4) 0.0005(5) -0.0005(2) 0.0007(5)
N1 0.0141(18) 0.021(2) 0.022(2) -0.0007(15) -0.0009(14) 0.0023(16)
N2 0.0201(10) 0.0159(9) 0.0144(9) 0.0013(7) -0.0009(7) -0.0007(7)
N3 0.0191(10) 0.0153(9) 0.0143(9) 0.0012(7) 0.0009(7) 0.0003(7)
C1 0.0191(11) 0.0153(10) 0.0195(12) 0.0010(9) -0.0003(9) -0.0008(9)
C2 0.0199(11) 0.0221(12) 0.0224(12) 0.0052(9) 0.0013(9) 0.0000(10)
C3 0.0243(12) 0.0212(12) 0.0178(12) 0.0044(9) 0.0020(9) -0.0018(9)
C4 0.0220(12) 0.0160(11) 0.0162(11) 0.0022(9) 0.0014(9) -0.0013(9)
C5 0.0225(12) 0.0121(10) 0.0167(11) -0.0001(8) 0.0006(9) -0.0021(9)
C6 0.0191(11) 0.0162(11) 0.0167(11) 0.0047(9) -0.0014(8) 0.0009(9)
C7 0.0249(12) 0.0166(11) 0.0192(12) 0.0010(9) -0.0012(9) -0.0009(9)
C8 0.0278(13) 0.0222(12) 0.0255(13) -0.0043(10) 0.0037(10) 0.0040(10)
C9 0.0350(14) 0.0304(14) 0.0173(12) -0.0004(11) 0.0056(10) 0.0040(10)
C10 0.0286(13) 0.0240(12) 0.0169(12) 0.0027(10) -0.0022(9) -0.0020(10)
C11 0.0221(12) 0.0177(11) 0.0183(11) 0.0007(9) -0.0026(9) -0.0013(9)
C12 0.058(2) 0.0450(18) 0.0214(14) -0.0083(15) 0.0135(13) 0.0014(13)
C13 0.0230(12) 0.0140(10) 0.0144(11) 0.0014(9) 0.0001(9) 0.0001(9)
C14 0.0244(12) 0.0207(11) 0.0134(11) 0.0037(9) -0.0006(9) -0.0004(9)
C15 0.0223(12) 0.0181(11) 0.0171(11) 0.0026(9) -0.0019(9) 0.0021(9)
C16 0.0185(11) 0.0124(10) 0.0191(11) 0.0002(8) -0.0024(8) -0.0005(9)
C17 0.0188(11) 0.0129(10) 0.0181(11) -0.0016(8) -0.0003(8) 0.0008(9)
C18 0.0179(11) 0.0235(12) 0.0140(11) 0.0003(9) -0.0003(8) 0.0000(9)
C19 0.0209(12) 0.0253(13) 0.0205(12) 0.0010(10) 0.0009(9) 0.0035(10)
C20 0.0259(13) 0.0354(14) 0.0218(12) 0.0081(11) 0.0021(10) 0.0091(11)
C21 0.0177(12) 0.0503(17) 0.0182(12) 0.0049(11) 0.0014(9) 0.0042(12)
C22 0.0180(12) 0.0424(16) 0.0235(13) -0.0060(11) 0.0014(9) 0.0021(12)
C23 0.0230(12) 0.0273(13) 0.0217(12) -0.0025(10) 0.0012(9) 0.0028(10)
C24 0.0215(14) 0.074(2) 0.0354(16) 0.0090(14) 0.0013(11) 0.0160(16)

loop_
_atom_type_symbol
_atom_type_description
_atom_type_scat_dispersion_real
_atom_type_scat_dispersion_imag
_atom_type_scat_source
C C 0.0181 0.0091 'International Tables Vol C Tables 4.2.6.8 and 6.1.1.4'
H H 0.0000 0.0000 'International Tables Vol C Tables 4.2.6.8 and 6.1.1.4'
Mn Mn -0.5299 2.8052 'International Tables Vol C Tables 4.2.6.8 and 6.1.1.4'
N N 0.0311 0.0180 'International Tables Vol C Tables 4.2.6.8 and 6.1.1.4'

loop_
_geom_angle_atom_site_label_1
_geom_angle_atom_site_label_2
_geom_angle_atom_site_label_3
_geom_angle_site_symmetry_1
_geom_angle_site_symmetry_3
_geom_angle
N1 Mn1 N2 . . 98.00(16)
N1 Mn1 N2 . 3_665 100.09(16)
N1 Mn1 N3 . . 99.09(16)
N1 Mn1 N3 . 3_665 98.97(16)
N2 Mn1 N2 . 3_665 161.90(4)
N2 Mn1 N3 . 3_665 90.30(9)
N2 Mn1 N3 . . 89.97(9)
N3 Mn1 N2 . 3_665 86.50(9)
N3 Mn1 N2 3_665 3_665 87.59(9)
N3 Mn1 N3 3_665 . 161.72(4)
C1 N2 Mn1 . 3_665 127.80(16)
C1 N2 Mn1 . . 125.57(16)
C1 N2 C4 . . 105.34(19)
C4 N2 Mn1 . 3_665 126.48(16)
C4 N2 Mn1 . . 126.96(16)
C13 N3 Mn1 . . 124.89(15)
C13 N3 Mn1 . 3_665 128.27(16)
C16 N3 Mn1 . . 128.56(15)
C16 N3 Mn1 . 3_665 125.49(15)
C16 N3 C13 . . 105.32(18)
N2 C1 C2 . . 110.2(2)
N2 C1 C17 . 3_665 126.5(2)
C17 C1 C2 3_665 . 123.3(2)
C1 C2 H2 . . 126.6
C3 C2 C1 . . 106.8(2)
C3 C2 H2 . . 126.6
C2 C3 H3 . . 126.3
C2 C3 C4 . . 107.4(2)
C4 C3 H3 . . 126.3
N2 C4 C3 . . 110.2(2)
N2 C4 C5 . . 126.1(2)
C5 C4 C3 . . 123.6(2)
C4 C5 C6 . . 117.6(2)
C13 C5 C4 . . 123.0(2)
C13 C5 C6 . . 119.4(2)
C7 C6 C5 . . 120.1(2)
C7 C6 C11 . . 117.9(2)
C11 C6 C5 . . 121.9(2)
C6 C7 H7 . . 119.5
C8 C7 C6 . . 120.9(2)
C8 C7 H7 . . 119.5
C7 C8 H8 . . 119.5
C7 C8 C9 . . 121.0(2)
C9 C8 H8 . . 119.5
C8 C9 C10 . . 118.3(2)
C8 C9 C12 . . 120.5(2)
C10 C9 C12 . . 121.2(2)
C9 C10 H10 . . 119.5
C11 C10 C9 . . 121.0(2)
C11 C10 H10 . . 119.5
C6 C11 H11 . . 119.6
C10 C11 C6 . . 120.9(2)
C10 C11 H11 . . 119.6
C9 C12 H12A . . 109.5
C9 C12 H12B . . 109.5
C9 C12 H12C . . 109.5
H12A C12 H12B . . 109.5
H12A C12 H12C . . 109.5
H12B C12 H12C . . 109.5
N3 C13 C5 . . 126.2(2)
N3 C13 C14 . . 110.1(2)
C5 C13 C14 . . 123.7(2)
C13 C14 H14 . . 126.5
C15 C14 C13 . . 107.1(2)
C15 C14 H14 . . 126.5
C14 C15 H15 . . 126.5
C14 C15 C16 . . 107.0(2)
C16 C15 H15 . . 126.5
N3 C16 C15 . . 110.56(19)
N3 C16 C17 . . 125.7(2)
C17 C16 C15 . . 123.6(2)
C1 C17 C16 3_665 . 122.9(2)
C1 C17 C18 3_665 . 118.7(2)
C16 C17 C18 . . 118.5(2)
C19 C18 C17 . . 120.6(2)
C19 C18 C23 . . 117.9(2)
C23 C18 C17 . . 121.5(2)
C18 C19 H19 . . 119.8
C20 C19 C18 . . 120.5(2)
C20 C19 H19 . . 119.8
C19 C20 H20 . . 119.1
C19 C20 C21 . . 121.8(2)
C21 C20 H20 . . 119.1
C20 C21 C22 . . 117.6(2)
C20 C21 C24 . . 121.7(3)
C22 C21 C24 . . 120.7(3)
C21 C22 H22 . . 119.4
C23 C22 C21 . . 121.1(2)
C23 C22 H22 . . 119.4
C18 C23 H23 . . 119.5
C22 C23 C18 . . 121.0(2)
C22 C23 H23 . . 119.5
C21 C24 H24A . . 109.5
C21 C24 H24B . . 109.5
C21 C24 H24C . . 109.5
H24A C24 H24B . . 109.5
H24A C24 H24C . . 109.5
H24B C24 H24C . . 109.5

loop_
_geom_bond_atom_site_label_1
_geom_bond_atom_site_label_2
_geom_bond_site_symmetry_2
_geom_bond_distance
Mn1 N1 . 1.516(4)
Mn1 N2 3_665 2.070(2)
Mn1 N2 . 1.958(2)
Mn1 N3 . 2.036(2)
Mn1 N3 3_665 2.010(2)
N1 Mn1 3_665 2.154(4)
N2 Mn1 3_665 2.070(2)
N2 C1 . 1.377(3)
N2 C4 . 1.380(3)
N3 Mn1 3_665 2.010(2)
N3 C13 . 1.381(3)
N3 C16 . 1.377(3)
C1 C2 . 1.441(3)
C1 C17 3_665 1.391(3)
C2 H2 . 0.9500
C2 C3 . 1.348(3)
C3 H3 . 0.9500
C3 C4 . 1.432(3)
C4 C5 . 1.401(3)
C5 C6 . 1.491(3)
C5 C13 . 1.390(3)
C6 C7 . 1.396(3)
C6 C11 . 1.401(3)
C7 H7 . 0.9500
C7 C8 . 1.386(3)
C8 H8 . 0.9500
C8 C9 . 1.389(4)
C9 C10 . 1.396(4)
C9 C12 . 1.509(3)
C10 H10 . 0.9500
C10 C11 . 1.381(3)
C11 H11 . 0.9500
C12 H12A . 0.9800
C12 H12B . 0.9800
C12 H12C . 0.9800
C13 C14 . 1.439(3)
C14 H14 . 0.9500
C14 C15 . 1.352(3)
C15 H15 . 0.9500
C15 C16 . 1.433(3)
C16 C17 . 1.398(3)
C17 C1 3_665 1.391(3)
C17 C18 . 1.496(3)
C18 C19 . 1.394(3)
C18 C23 . 1.395(3)
C19 H19 . 0.9500
C19 C20 . 1.385(3)
C20 H20 . 0.9500
C20 C21 . 1.386(4)
C21 C22 . 1.392(4)
C21 C24 . 1.513(3)
C22 H22 . 0.9500
C22 C23 . 1.385(4)
C23 H23 . 0.9500
C24 H24A . 0.9800
C24 H24B . 0.9800
C24 H24C . 0.9800

loop_
_geom_hbond_atom_site_label_D
_geom_hbond_atom_site_label_H
_geom_hbond_atom_site_label_A
_geom_hbond_site_symmetry_A
_geom_hbond_distance_DH
_geom_hbond_distance_HA
_geom_hbond_distance_DA
_geom_hbond_angle_DHA
C10 H10 N1 4_576 0.95 2.42 3.203(5) 140
C11 H11 Cg1 2_655 0.95 2.77 3.332(3) 119
C19 H19 Cg2 2_645 0.95 2.68 3.619(3) 170

loop_
_geom_torsion_atom_site_label_1
_geom_torsion_atom_site_label_2
_geom_torsion_atom_site_label_3
_geom_torsion_atom_site_label_4
_geom_torsion_site_symmetry_1
_geom_torsion_site_symmetry_4
_geom_torsion
Mn1 N2 C1 C2 3_665 . 175.04(15)
Mn1 N2 C1 C2 . . -162.51(16)
Mn1 N2 C1 C17 3_665 3_665 -4.7(3)
Mn1 N2 C1 C17 . 3_665 17.7(3)
Mn1 N2 C4 C3 3_665 . -174.60(15)
Mn1 N2 C4 C3 . . 162.78(16)
Mn1 N2 C4 C5 . . -13.7(3)
Mn1 N2 C4 C5 3_665 . 8.9(3)
Mn1 N3 C13 C5 3_665 . -9.4(3)
Mn1 N3 C13 C5 . . 13.1(3)
Mn1 N3 C13 C14 3_665 . 169.23(15)
Mn1 N3 C13 C14 . . -168.34(15)
Mn1 N3 C16 C15 3_665 . -170.66(15)
Mn1 N3 C16 C15 . . 166.71(15)
Mn1 N3 C16 C17 . . -16.1(3)
Mn1 N3 C16 C17 3_665 . 6.5(3)
N2 C1 C2 C3 . . -1.7(3)
N2 C4 C5 C6 . . -176.6(2)
N2 C4 C5 C13 . . 3.4(4)
N3 C13 C14 C15 . . 1.2(3)
N3 C16 C17 C1 . 3_665 4.2(4)
N3 C16 C17 C18 . . -175.2(2)
C1 N2 C4 C3 . . -1.2(2)
C1 N2 C4 C5 . . -177.7(2)
C1 C2 C3 C4 . . 0.9(3)
C1 C17 C18 C19 3_665 . -114.4(2)
C1 C17 C18 C23 3_665 . 64.8(3)
C2 C3 C4 N2 . . 0.2(3)
C2 C3 C4 C5 . . 176.8(2)
C3 C4 C5 C6 . . 7.3(3)
C3 C4 C5 C13 . . -172.6(2)
C4 N2 C1 C2 . . 1.8(2)
C4 N2 C1 C17 . 3_665 -178.0(2)
C4 C5 C6 C7 . . 65.5(3)
C4 C5 C6 C11 . . -112.8(3)
C4 C5 C13 N3 . . -3.5(4)
C4 C5 C13 C14 . . 178.1(2)
C5 C6 C7 C8 . . -177.2(2)
C5 C6 C11 C10 . . 177.3(2)
C5 C13 C14 C15 . . 179.8(2)
C6 C5 C13 N3 . . 176.6(2)
C6 C5 C13 C14 . . -1.8(3)
C6 C7 C8 C9 . . -0.4(4)
C7 C6 C11 C10 . . -1.1(3)
C7 C8 C9 C10 . . -0.4(4)
C7 C8 C9 C12 . . -180.0(3)
C8 C9 C10 C11 . . 0.4(4)
C9 C10 C11 C6 . . 0.3(4)
C11 C6 C7 C8 . . 1.1(3)
C12 C9 C10 C11 . . -180.0(3)
C13 N3 C16 C15 . . -0.9(2)
C13 N3 C16 C17 . . 176.3(2)
C13 C5 C6 C7 . . -114.5(2)
C13 C5 C6 C11 . . 67.2(3)
C13 C14 C15 C16 . . -1.7(3)
C14 C15 C16 N3 . . 1.7(3)
C14 C15 C16 C17 . . -175.6(2)
C15 C16 C17 C1 . 3_665 -179.0(2)
C15 C16 C17 C18 . . 1.7(3)
C16 N3 C13 C5 . . -178.7(2)
C16 N3 C13 C14 . . -0.1(2)
C16 C17 C18 C19 . . 65.0(3)
C16 C17 C18 C23 . . -115.9(3)
C17 C1 C2 C3 3_665 . 178.0(2)
C17 C18 C19 C20 . . -179.8(2)
C17 C18 C23 C22 . . 179.8(2)
C18 C19 C20 C21 . . 0.1(4)
C19 C18 C23 C22 . . -1.0(4)
C19 C20 C21 C22 . . -1.1(4)
C19 C20 C21 C24 . . 178.2(2)
C20 C21 C22 C23 . . 1.0(4)
C21 C22 C23 C18 . . 0.0(4)
C23 C18 C19 C20 . . 0.9(3)
C24 C21 C22 C23 . . -178.2(2)
